data_1522024
loop_
_publ_author_name
'Schwer, H.'
'Molinski, R.'
'Angst, M.'
'Kopnin, E.M.'
'Karpinski, J.'

_publ_section_title
;
 Single crystal of the 1223/1234 intergrowth phase Hg1.44 Re0.5 Ba4 Ca5
 Cu7 O20 : structure and properties
;
_journal_name_full 'Physica C (Amsterdam)'
_journal_page_first 49
_journal_page_last 57
_journal_volume 311
_journal_year 1999
_chemical_formula_sum 'Ba4 Ca5 Cu7 Hg1.44 O20 Re0.5'
_chemical_name_systematic 'Hg1.44 Re0.5 Ba4 Ca5 Cu7 O20'
_space_group_IT_number 123
_symmetry_space_group_name_Hall '-P 4 2'
_symmetry_space_group_name_H-M 'P 4/m m m'
_cell_angle_alpha 90
_cell_angle_beta 90
_cell_angle_gamma 90
_cell_formula_units_Z 1
_cell_length_a 3.8585
_cell_length_b 3.8585
_cell_length_c 34.377
_cell_volume 511.806
_citation_journal_id_ASTM PHYCE6
_cod_data_source_file Schwer_PHYCE6_1999_588.cif
_cod_data_source_block Ba4Ca5Cu7Hg1.44O20Re0.5
_cod_original_cell_volume 511.8055
_cod_database_code 1522024

loop_
_symmetry_equiv_pos_as_xyz
x,y,z
-y,x,z
-x,-y,z
y,-x,z
x,-y,-z
y,x,-z
-x,y,-z
-y,-x,-z
-x,-y,-z
y,-x,-z
x,y,-z
-y,x,-z
-x,y,z
-y,-x,z
x,-y,z
y,x,z

loop_
_atom_site_label
_atom_site_type_symbol
_atom_site_fract_x
_atom_site_fract_y
_atom_site_fract_z
_atom_site_occupancy
_atom_site_U_iso_or_equiv
O7 O-2 0.363 0.363 0.22688 0.25 0.0
O4 O-2 0.5 0 0.454 1 0.0
Ba1 Ba+2 0.5 0.5 0.15012 0.864 0.0
O1 O-2 0.5 0 0 1 0.0
Ca3 Ca+2 0.5 0.5 0.5 1 0.0
Ca1 Ca+2 0.5 0.5 0.0475 1 0.0
O3 O-2 0.5 0 0.3621 1 0.0
Ca2 Ca+2 0.5 0.5 0.4059 1 0.0
Cu2 Cu+2 0 0 0.09214 1 0.0
Hg1 Hg+2 0 0 0.22688 0.585 0.0
Cu3 Cu+2 0 0 0.3616 0.864 0.0
Hg2 Hg+2 0 0 0.3196 0.136 0.0
Cu1 Cu+2 0 0 0 1 0.0
Ba3 Ba+2 0.5 0.5 0.2404 0.136 0.0
Cu4 Cu+2 0 0 0.45374 1 0.0
O2 O-2 0.5 0 0.0909 1 0.0
Cu5 Cu+2 0 0 0.178 0.136 0.0
Ba2 Ba+2 0.5 0.5 0.3035 0.864 0.0
O5 O-2 0 0 0.1689 1 0.0
Ba4 Ba+2 0.5 0.5 0.3942 0.136 0.0
Re1 Re+6 0 0 0.22688 0.25 0.0
O6 O-2 0 0 0.2851 1 0.0
